data_4501556
loop_
_publ_author_name
'Yang, Jin'
'Wu, Biao'
'Zhuge, Fuyu'
'Liang, Jianjun'
'Jia, Chuandong'
'Wang, Yao-Yu'
'Tang, Ning'
'Yang, Xiao-Juan'
'Shi, Qi-Zhen'

_publ_section_title
;
 Coordination Networks from Zero-Dimensional Metallomacrocycle,
 One-Dimensional Chain to Two-Dimensional Sheet Based on a Ditopic
 Diiminopyridine Ligand and Group 12 Metals
;
_journal_issue 5
_journal_name_full 'Crystal Growth &amp; Design'
_journal_page_first 2331
_journal_paper_doi 10.1021/cg100093n
_journal_volume 10
_journal_year 2010
_chemical_formula_sum 'C87 H102 Cl6 N10 O Zn2'
_chemical_formula_weight 1647.23
_chemical_name_systematic
; 
 ? 
;
_space_group_IT_number 2
_symmetry_cell_setting triclinic
_symmetry_space_group_name_Hall '-P 1'
_symmetry_space_group_name_H-M 'P -1'
_atom_sites_solution_hydrogens geom
_atom_sites_solution_primary direct
_atom_sites_solution_secondary difmap
_audit_creation_method SHELXL-97
_cell_angle_alpha 103.068(15)
_cell_angle_beta 94.392(17)
_cell_angle_gamma 98.362(16)
_cell_formula_units_Z 1
_cell_length_a 8.753(11)
_cell_length_b 16.52(2)
_cell_length_c 16.82(2)
_cell_measurement_temperature 293(2)
_cell_volume 2329(5)
_computing_cell_refinement 'Bruker SMART'
_computing_data_collection 'Bruker SMART APEX II'
_computing_data_reduction 'Bruker SAINT'
_computing_structure_refinement 'SHELXL-97 (Sheldrick, 2008)'
_computing_structure_solution 'SHELXS-97 (Sheldrick, 2008)'
_diffrn_ambient_temperature 293(2)
_diffrn_measured_fraction_theta_full 0.868
_diffrn_measured_fraction_theta_max 0.868
_diffrn_measurement_device_type 'Bruker APEX II area detector'
_diffrn_measurement_method '\w scans'
_diffrn_radiation_monochromator graphite
_diffrn_radiation_source 'fine-focus sealed tube'
_diffrn_radiation_type MoK\a
_diffrn_radiation_wavelength 0.71073
_diffrn_reflns_av_R_equivalents 0.0648
_diffrn_reflns_av_sigmaI/netI 0.1322
_diffrn_reflns_limit_h_max 7
_diffrn_reflns_limit_h_min -10
_diffrn_reflns_limit_k_max 19
_diffrn_reflns_limit_k_min -19
_diffrn_reflns_limit_l_max 19
_diffrn_reflns_limit_l_min -19
_diffrn_reflns_number 11312
_diffrn_reflns_theta_full 25.07
_diffrn_reflns_theta_max 25.07
_diffrn_reflns_theta_min 2.00
_exptl_absorpt_coefficient_mu 0.733
_exptl_absorpt_correction_T_max 0.9504
_exptl_absorpt_correction_T_min 0.9171
_exptl_absorpt_correction_type multi-scan
_exptl_absorpt_process_details SADABS
_exptl_crystal_colour pale-yellow
_exptl_crystal_density_diffrn 1.175
_exptl_crystal_density_method 'not measured'
_exptl_crystal_description needle
_exptl_crystal_F_000 864
_exptl_crystal_size_max 0.12
_exptl_crystal_size_mid 0.08
_exptl_crystal_size_min 0.07
_refine_diff_density_max 0.809
_refine_diff_density_min -0.675
_refine_diff_density_rms 0.089
_refine_ls_extinction_method none
_refine_ls_goodness_of_fit_ref 0.985
_refine_ls_hydrogen_treatment constr
_refine_ls_matrix_type full
_refine_ls_number_parameters 506
_refine_ls_number_reflns 7175
_refine_ls_number_restraints 30
_refine_ls_restrained_S_all 1.007
_refine_ls_R_factor_all 0.1504
_refine_ls_R_factor_gt 0.0789
_refine_ls_shift/su_max 0.000
_refine_ls_shift/su_mean 0.000
_refine_ls_structure_factor_coef Fsqd
_refine_ls_weighting_details 'calc w=1/[\s^2^(Fo^2^)+(0.1313P)^2^+0.0000P] where P=(Fo^2^+2Fc^2^)/3'
_refine_ls_weighting_scheme calc
_refine_ls_wR_factor_gt 0.2046
_refine_ls_wR_factor_ref 0.2440
_reflns_number_gt 3796
_reflns_number_total 7175
_reflns_threshold_expression >2sigma(I)
_cod_data_source_file cg100093n_si_002.cif
_cod_data_source_block ZnCl2L-1c
_cod_depositor_comments
;
The following automatic conversions were performed:

'_symmetry_cell_setting' value 'Triclinic' changed to 'triclinic'
according to /home/saulius/struct/CIF-dictionaries/cif_core.dic
dictionary named 'cif_core.dic' version 2.4.2 from
2011-04-26.

'_exptl_absorpt_correction_type' value 'Multi-scan'
changed to 'multi-scan' according to
/home/saulius/struct/CIF-dictionaries/cif_core.dic dictionary named
'cif_core.dic' version 2.4.2 from 2011-04-26.

Automatic conversion script
Id: cif_fix_values 1715 2011-07-08 13:25:40Z adriana 
;
_cod_original_sg_symbol_H-M P-1
_cod_database_code 4501556

loop_
_symmetry_equiv_pos_as_xyz
'x, y, z'
'-x, -y, -z'

loop_
_atom_site_label
_atom_site_type_symbol
_atom_site_fract_x
_atom_site_fract_y
_atom_site_fract_z
_atom_site_U_iso_or_equiv
_atom_site_adp_type
_atom_site_occupancy
_atom_site_symmetry_multiplicity
_atom_site_calc_flag
_atom_site_refinement_flags
_atom_site_disorder_assembly
_atom_site_disorder_group
Zn1 Zn 0.96915(10) 0.57499(5) -0.26763(5) 0.0497(3) Uani 1 1 d . . 1
N1 N 0.7889(7) 0.5363(3) -0.2083(3) 0.0459(14) Uani 1 1 d . . 1
N2 N 0.4237(6) 0.7659(3) 0.1739(3) 0.0378(13) Uani 1 1 d . . 1
N3 N 0.2567(6) 0.9372(3) 0.2718(3) 0.0400(13) Uani 1 1 d . . 1
N4 N 0.0686(6) 1.0687(3) 0.4122(3) 0.0412(13) Uani 1 1 d . . 1
N5 N -0.1188(7) 1.5085(3) 0.6150(3) 0.0429(14) Uani 1 1 d . . 1
Cl1 Cl 0.9851(3) 0.71019(11) -0.25529(14) 0.0826(7) Uani 1 1 d . . 1
Cl2 Cl 1.1709(3) 0.51842(14) -0.23721(15) 0.0852(8) Uani 1 1 d . . 1
C1 C 0.7444(8) 0.5880(4) -0.1443(4) 0.0411(16) Uani 1 1 d . . 1
H1 H 0.8013 0.6421 -0.1254 0.049 Uiso 1 1 calc R . 1
C2 C 0.6201(8) 0.5658(4) -0.1052(4) 0.0426(16) Uani 1 1 d . . 1
C3 C 0.5343(9) 0.4856(4) -0.1342(4) 0.0543(19) Uani 1 1 d . . 1
H3 H 0.4476 0.4683 -0.1097 0.065 Uiso 1 1 calc R . 1
C4 C 0.5808(10) 0.4314(4) -0.2009(5) 0.062(2) Uani 1 1 d . . 1
H4 H 0.5260 0.3771 -0.2216 0.074 Uiso 1 1 calc R . 1
C5 C 0.7058(10) 0.4591(4) -0.2345(5) 0.062(2) Uani 1 1 d . . 1
H5 H 0.7364 0.4224 -0.2786 0.074 Uiso 1 1 calc R . 1
C6 C 0.5728(8) 0.6244(4) -0.0346(4) 0.0397(15) Uani 1 1 d . . 1
C7 C 0.6781(8) 0.6721(4) 0.0310(4) 0.0441(16) Uani 1 1 d . . 1
H7 H 0.7834 0.6701 0.0288 0.053 Uiso 1 1 calc R . 1
C8 C 0.6328(7) 0.7222(4) 0.0990(4) 0.0455(17) Uani 1 1 d . . 1
C9 C 0.4753(7) 0.7262(3) 0.1005(4) 0.0381(15) Uani 1 1 d . . 1
C10 C 0.3668(7) 0.6808(4) 0.0350(4) 0.0407(15) Uani 1 1 d . . 1
C11 C 0.4181(8) 0.6295(4) -0.0319(4) 0.0471(17) Uani 1 1 d . . 1
H11 H 0.3462 0.5981 -0.0755 0.057 Uiso 1 1 calc R . 1
C12 C 0.1950(8) 0.6814(4) 0.0348(5) 0.056(2) Uani 1 1 d . . 1
H12 H 0.1777 0.7166 0.0875 0.067 Uiso 1 1 calc R . 1
C13 C 0.1058(9) 0.5967(5) 0.0255(7) 0.090(3) Uani 1 1 d . . 1
H13A H 0.1191 0.5615 -0.0265 0.135 Uiso 1 1 calc R . 1
H13B H -0.0023 0.6003 0.0279 0.135 Uiso 1 1 calc R . 1
H13C H 0.1423 0.5729 0.0690 0.135 Uiso 1 1 calc R . 1
C14 C 0.1364(10) 0.7212(6) -0.0349(7) 0.095(3) Uani 1 1 d . . 1
H14A H 0.2058 0.7722 -0.0336 0.142 Uiso 1 1 calc R . 1
H14B H 0.0341 0.7337 -0.0269 0.142 Uiso 1 1 calc R . 1
H14C H 0.1331 0.6822 -0.0871 0.142 Uiso 1 1 calc R . 1
C15 C 0.7480(9) 0.7702(5) 0.1723(5) 0.060(2) Uani 1 1 d . . 1
H15 H 0.6902 0.7873 0.2192 0.072 Uiso 1 1 calc R . 1
C16 C 0.8633(13) 0.7197(7) 0.1959(6) 0.112(4) Uani 1 1 d . . 1
H16A H 0.8129 0.6772 0.2201 0.168 Uiso 1 1 calc R . 1
H16B H 0.9445 0.7560 0.2349 0.168 Uiso 1 1 calc R . 1
H16C H 0.9068 0.6934 0.1479 0.168 Uiso 1 1 calc R . 1
C17 C 0.8323(16) 0.8491(7) 0.1525(9) 0.158(6) Uani 1 1 d . . 1
H17A H 0.8985 0.8335 0.1107 0.237 Uiso 1 1 calc R . 1
H17B H 0.8941 0.8841 0.2011 0.237 Uiso 1 1 calc R . 1
H17C H 0.7577 0.8796 0.1333 0.237 Uiso 1 1 calc R . 1
C18 C 0.3808(11) 0.8913(4) 0.1261(5) 0.064(2) Uani 1 1 d . . 1
H18A H 0.4367 0.8692 0.0814 0.096 Uiso 1 1 calc R . 1
H18B H 0.4328 0.9468 0.1543 0.096 Uiso 1 1 calc R . 1
H18C H 0.2772 0.8942 0.1050 0.096 Uiso 1 1 calc R . 1
C19 C 0.3741(7) 0.8358(4) 0.1836(4) 0.0397(16) Uani 1 1 d . . 1
C20 C 0.3019(7) 0.8622(3) 0.2601(4) 0.0356(15) Uani 1 1 d . . 1
C21 C 0.2778(8) 0.8108(4) 0.3120(4) 0.0502(18) Uani 1 1 d . . 1
H21 H 0.3124 0.7592 0.3020 0.060 Uiso 1 1 calc R . 1
C22 C 0.2021(9) 0.8357(4) 0.3789(4) 0.056(2) Uani 1 1 d . . 1
H22 H 0.1826 0.8006 0.4144 0.067 Uiso 1 1 calc R . 1
C23 C 0.1554(8) 0.9122(4) 0.3933(4) 0.0477(18) Uani 1 1 d . . 1
H23 H 0.1055 0.9308 0.4392 0.057 Uiso 1 1 calc R . 1
C24 C 0.1842(7) 0.9615(3) 0.3380(4) 0.0376(15) Uani 1 1 d . . 1
C25 C 0.1770(12) 1.0962(5) 0.2897(5) 0.078(3) Uani 1 1 d . . 1
H25A H 0.1289 1.1456 0.3004 0.118 Uiso 1 1 calc R . 1
H25B H 0.1404 1.0630 0.2352 0.118 Uiso 1 1 calc R . 1
H25C H 0.2877 1.1126 0.2945 0.118 Uiso 1 1 calc R . 1
C26 C 0.1365(8) 1.0454(4) 0.3505(4) 0.0426(16) Uani 1 1 d . . 1
C27 C 0.0195(8) 1.1482(4) 0.4319(4) 0.0448(17) Uani 1 1 d . . 1
C28 C 0.1234(8) 1.2154(4) 0.4832(4) 0.0430(16) Uani 1 1 d . . 1
C29 C 0.0705(8) 1.2922(4) 0.5058(4) 0.0432(17) Uani 1 1 d . . 1
H29 H 0.1374 1.3381 0.5395 0.052 Uiso 1 1 calc R . 1
C30 C -0.0751(8) 1.3024(3) 0.4805(4) 0.0394(16) Uani 1 1 d . . 1
C31 C -0.1736(8) 1.2337(4) 0.4309(4) 0.0453(17) Uani 1 1 d . . 1
H31 H -0.2736 1.2401 0.4135 0.054 Uiso 1 1 calc R . 1
C32 C -0.1292(8) 1.1560(4) 0.4063(4) 0.0475(18) Uani 1 1 d . . 1
C33 C 0.2856(8) 1.2054(4) 0.5138(5) 0.0537(19) Uani 1 1 d U . 1
H33 H 0.3194 1.1629 0.4711 0.064 Uiso 1 1 calc R . 1
C34 C 0.4044(10) 1.2834(6) 0.5294(8) 0.114(4) Uani 1 1 d U . 1
H34A H 0.3883 1.3218 0.5790 0.171 Uiso 1 1 calc R . 1
H34B H 0.3948 1.3095 0.4842 0.171 Uiso 1 1 calc R . 1
H34C H 0.5064 1.2690 0.5352 0.171 Uiso 1 1 calc R . 1
C35 C 0.2838(13) 1.1740(9) 0.5863(8) 0.130(4) Uani 1 1 d U . 1
H35A H 0.3829 1.1588 0.5992 0.196 Uiso 1 1 calc R . 1
H35B H 0.2042 1.1252 0.5773 0.196 Uiso 1 1 calc R . 1
H35C H 0.2629 1.2168 0.6313 0.196 Uiso 1 1 calc R . 1
C36 C -0.2401(10) 1.0809(5) 0.3542(6) 0.077(3) Uani 1 1 d U . 1
H36 H -0.1875 1.0318 0.3484 0.093 Uiso 1 1 calc R . 1
C37 C -0.2832(18) 1.0903(9) 0.2744(9) 0.171(6) Uani 1 1 d U . 1
H37A H -0.3452 1.0389 0.2423 0.257 Uiso 1 1 calc R . 1
H37B H -0.1915 1.1030 0.2486 0.257 Uiso 1 1 calc R . 1
H37C H -0.3422 1.1354 0.2780 0.257 Uiso 1 1 calc R . 1
C38 C -0.3831(14) 1.0625(8) 0.3926(8) 0.142(5) Uani 1 1 d U . 1
H38A H -0.4545 1.0181 0.3553 0.214 Uiso 1 1 calc R . 1
H38B H -0.4301 1.1122 0.4054 0.214 Uiso 1 1 calc R . 1
H38C H -0.3578 1.0453 0.4422 0.214 Uiso 1 1 calc R . 1
C39 C -0.1300(8) 1.3834(3) 0.5084(4) 0.0380(15) Uani 1 1 d . . 1
C40 C -0.2307(9) 1.4128(4) 0.4602(4) 0.0501(18) Uani 1 1 d . . 1
H40 H -0.2663 1.3823 0.4068 0.060 Uiso 1 1 calc R . 1
C41 C -0.2790(9) 1.4881(4) 0.4917(5) 0.063(2) Uani 1 1 d . . 1
H41 H -0.3526 1.5073 0.4610 0.075 Uiso 1 1 calc R . 1
C42 C -0.2183(9) 1.5343(4) 0.5682(5) 0.0507(19) Uani 1 1 d . . 1
H42 H -0.2487 1.5861 0.5880 0.061 Uiso 1 1 calc R . 1
C43 C -0.0757(8) 1.4336(4) 0.5852(4) 0.0419(16) Uani 1 1 d . . 1
H43 H -0.0056 1.4148 0.6183 0.050 Uiso 1 1 calc R . 1
Cl3 Cl 0.4672(12) 0.2994(7) 0.2783(8) 0.206(4) Uani 0.50 1 d P A 1
Cl4 Cl 0.499(2) 0.1807(10) 0.1240(9) 0.283(7) Uani 0.50 1 d P A 1
C44 C 0.577(3) 0.2771(17) 0.208(2) 0.140(10) Uani 0.50 1 d P A 1
H44A H 0.6758 0.2696 0.2333 0.169 Uiso 0.50 1 calc PR A 1
H44B H 0.5974 0.3249 0.1836 0.169 Uiso 0.50 1 calc PR A 1
O1 O 0.022(3) 0.0608(12) 0.0474(12) 0.178(7) Uani 0.50 1 d PU B 1

loop_
_atom_site_aniso_label
_atom_site_aniso_U_11
_atom_site_aniso_U_22
_atom_site_aniso_U_33
_atom_site_aniso_U_23
_atom_site_aniso_U_13
_atom_site_aniso_U_12
Zn1 0.0528(6) 0.0457(5) 0.0482(6) -0.0038(3) 0.0218(4) 0.0162(3)
N1 0.052(4) 0.051(3) 0.035(3) -0.003(2) 0.025(3) 0.021(3)
N2 0.033(3) 0.041(3) 0.039(3) -0.001(2) 0.012(3) 0.017(2)
N3 0.049(3) 0.032(3) 0.036(3) -0.002(2) 0.012(3) 0.011(2)
N4 0.044(3) 0.038(3) 0.042(3) -0.001(2) 0.015(3) 0.018(2)
N5 0.048(4) 0.043(3) 0.043(3) 0.005(2) 0.021(3) 0.023(3)
Cl1 0.122(2) 0.0456(10) 0.0802(16) 0.0074(9) 0.0261(15) 0.0195(11)
Cl2 0.0718(15) 0.0928(15) 0.0798(17) -0.0141(12) -0.0064(13) 0.0400(12)
C1 0.038(4) 0.044(3) 0.037(4) -0.005(3) 0.011(3) 0.014(3)
C2 0.043(4) 0.044(4) 0.037(4) -0.007(3) 0.009(3) 0.019(3)
C3 0.062(5) 0.052(4) 0.047(5) 0.002(3) 0.021(4) 0.012(3)
C4 0.089(6) 0.040(4) 0.048(5) -0.007(3) 0.024(5) 0.007(4)
C5 0.088(6) 0.043(4) 0.049(5) -0.010(3) 0.028(5) 0.015(4)
C6 0.037(4) 0.043(3) 0.035(4) -0.005(3) 0.011(3) 0.013(3)
C7 0.029(4) 0.055(4) 0.044(4) -0.008(3) 0.017(3) 0.019(3)
C8 0.026(4) 0.052(4) 0.048(5) -0.015(3) 0.007(3) 0.015(3)
C9 0.039(4) 0.036(3) 0.034(4) -0.006(3) 0.012(3) 0.009(3)
C10 0.026(3) 0.053(4) 0.039(4) -0.005(3) 0.008(3) 0.016(3)
C11 0.028(4) 0.056(4) 0.047(5) -0.011(3) 0.005(3) 0.011(3)
C12 0.033(4) 0.070(5) 0.052(5) -0.018(4) 0.013(4) 0.016(3)
C13 0.037(5) 0.084(6) 0.149(10) 0.019(6) 0.032(6) 0.016(4)
C14 0.045(5) 0.103(7) 0.131(9) 0.005(6) -0.008(6) 0.037(5)
C15 0.049(5) 0.074(5) 0.040(5) -0.023(3) -0.002(4) 0.018(4)
C16 0.102(9) 0.136(9) 0.081(8) -0.018(6) -0.034(7) 0.054(7)
C17 0.145(11) 0.088(7) 0.187(14) 0.008(8) -0.096(10) -0.055(7)
C18 0.086(6) 0.053(4) 0.057(5) 0.006(4) 0.034(5) 0.024(4)
C19 0.035(4) 0.040(3) 0.038(4) -0.007(3) 0.008(3) 0.005(3)
C20 0.027(3) 0.041(3) 0.033(4) -0.006(3) 0.007(3) 0.012(3)
C21 0.058(5) 0.041(4) 0.056(5) 0.006(3) 0.021(4) 0.027(3)
C22 0.082(6) 0.048(4) 0.049(5) 0.018(3) 0.027(4) 0.027(4)
C23 0.063(5) 0.049(4) 0.040(4) 0.009(3) 0.030(4) 0.028(3)
C24 0.039(4) 0.037(3) 0.033(4) -0.007(3) 0.010(3) 0.016(3)
C25 0.117(8) 0.061(5) 0.077(6) 0.022(4) 0.051(6) 0.053(5)
C26 0.048(4) 0.036(3) 0.045(4) 0.002(3) 0.012(4) 0.020(3)
C27 0.051(5) 0.037(3) 0.047(4) 0.000(3) 0.020(4) 0.019(3)
C28 0.040(4) 0.045(3) 0.042(4) -0.003(3) 0.008(3) 0.019(3)
C29 0.039(4) 0.038(3) 0.047(4) -0.008(3) 0.007(3) 0.017(3)
C30 0.047(4) 0.036(3) 0.033(4) -0.004(3) 0.004(3) 0.021(3)
C31 0.036(4) 0.046(4) 0.053(5) 0.000(3) 0.008(4) 0.019(3)
C32 0.038(4) 0.042(3) 0.054(5) -0.008(3) 0.003(4) 0.015(3)
C33 0.046(4) 0.052(4) 0.064(5) 0.006(3) 0.002(4) 0.027(3)
C34 0.044(5) 0.100(7) 0.193(11) 0.025(7) -0.006(7) 0.024(5)
C35 0.077(7) 0.196(11) 0.135(10) 0.065(9) 0.002(7) 0.041(7)
C36 0.062(5) 0.061(5) 0.092(7) -0.017(4) -0.016(5) 0.019(4)
C37 0.172(12) 0.161(11) 0.114(10) -0.035(8) -0.042(9) -0.047(9)
C38 0.101(9) 0.136(9) 0.141(10) -0.018(7) 0.001(8) -0.053(7)
C39 0.037(4) 0.037(3) 0.041(4) 0.002(3) 0.015(3) 0.018(3)
C40 0.066(5) 0.044(4) 0.042(4) 0.006(3) 0.005(4) 0.023(3)
C41 0.059(5) 0.053(4) 0.078(6) 0.010(4) -0.001(5) 0.027(4)
C42 0.057(5) 0.043(4) 0.057(5) 0.006(3) 0.021(4) 0.028(3)
C43 0.046(4) 0.044(3) 0.040(4) 0.005(3) 0.014(3) 0.024(3)
Cl3 0.130(7) 0.231(11) 0.253(12) 0.075(9) -0.035(8) 0.026(7)
Cl4 0.294(17) 0.308(17) 0.242(14) 0.109(12) 0.015(13) -0.026(13)
C44 0.084(17) 0.14(2) 0.20(3) 0.06(2) 0.05(2) -0.017(16)
O1 0.245(13) 0.178(10) 0.146(10) 0.109(8) -0.011(8) 0.051(8)

loop_
_atom_type_symbol
_atom_type_description
_atom_type_scat_dispersion_real
_atom_type_scat_dispersion_imag
_atom_type_scat_source
C C 0.0033 0.0016 'International Tables Vol C Tables 4.2.6.8 and 6.1.1.4'
H H 0.0000 0.0000 'International Tables Vol C Tables 4.2.6.8 and 6.1.1.4'
N N 0.0061 0.0033 'International Tables Vol C Tables 4.2.6.8 and 6.1.1.4'
O O 0.0106 0.0060 'International Tables Vol C Tables 4.2.6.8 and 6.1.1.4'
Cl Cl 0.1484 0.1585 'International Tables Vol C Tables 4.2.6.8 and 6.1.1.4'
Zn Zn 0.2839 1.4301 'International Tables Vol C Tables 4.2.6.8 and 6.1.1.4'

loop_
_geom_angle_atom_site_label_1
_geom_angle_atom_site_label_2
_geom_angle_atom_site_label_3
_geom_angle
_geom_angle_site_symmetry_1
_geom_angle_site_symmetry_3
N1 Zn1 N5 98.2(2) . 1_644
N1 Zn1 Cl1 108.07(16) . .
N5 Zn1 Cl1 111.10(17) 1_644 .
N1 Zn1 Cl2 109.90(19) . .
N5 Zn1 Cl2 104.87(17) 1_644 .
Cl1 Zn1 Cl2 122.08(11) . .
C5 N1 C1 117.4(6) . .
C5 N1 Zn1 120.8(5) . .
C1 N1 Zn1 121.7(5) . .
C19 N2 C9 123.0(5) . .
C20 N3 C24 117.3(5) . .
C26 N4 C27 122.6(5) . .
C42 N5 C43 117.9(6) . .
C42 N5 Zn1 123.4(4) . 1_466
C43 N5 Zn1 118.7(5) . 1_466
N1 C1 C2 123.5(6) . .
C1 C2 C3 118.1(6) . .
C1 C2 C6 122.4(6) . .
C3 C2 C6 119.5(6) . .
C2 C3 C4 118.5(7) . .
C5 C4 C3 118.7(7) . .
N1 C5 C4 123.8(6) . .
C11 C6 C7 118.4(6) . .
C11 C6 C2 119.0(6) . .
C7 C6 C2 122.6(6) . .
C8 C7 C6 122.5(6) . .
C7 C8 C9 118.1(6) . .
C7 C8 C15 122.0(6) . .
C9 C8 C15 119.9(6) . .
C10 C9 C8 121.0(6) . .
C10 C9 N2 119.4(6) . .
C8 C9 N2 118.9(6) . .
C9 C10 C11 118.8(6) . .
C9 C10 C12 122.8(6) . .
C11 C10 C12 118.3(6) . .
C6 C11 C10 121.2(6) . .
C13 C12 C10 112.3(6) . .
C13 C12 C14 110.2(7) . .
C10 C12 C14 109.8(7) . .
C16 C15 C8 113.2(6) . .
C16 C15 C17 109.5(9) . .
C8 C15 C17 108.8(7) . .
N2 C19 C18 126.3(6) . .
N2 C19 C20 115.7(6) . .
C18 C19 C20 118.0(6) . .
N3 C20 C21 123.1(6) . .
N3 C20 C19 115.5(5) . .
C21 C20 C19 121.4(6) . .
C20 C21 C22 119.2(6) . .
C23 C22 C21 119.5(6) . .
C22 C23 C24 118.3(6) . .
N3 C24 C23 122.7(5) . .
N3 C24 C26 116.6(5) . .
C23 C24 C26 120.8(6) . .
N4 C26 C24 117.1(6) . .
N4 C26 C25 125.4(6) . .
C24 C26 C25 117.5(6) . .
C32 C27 C28 122.0(5) . .
C32 C27 N4 120.3(6) . .
C28 C27 N4 117.5(6) . .
C29 C28 C27 116.9(6) . .
C29 C28 C33 121.4(6) . .
C27 C28 C33 121.7(6) . .
C30 C29 C28 122.5(6) . .
C29 C30 C31 118.2(5) . .
C29 C30 C39 121.2(5) . .
C31 C30 C39 120.5(6) . .
C32 C31 C30 122.4(6) . .
C27 C32 C31 117.9(6) . .
C27 C32 C36 120.4(6) . .
C31 C32 C36 121.7(7) . .
C35 C33 C34 109.3(9) . .
C35 C33 C28 110.8(8) . .
C34 C33 C28 114.8(6) . .
C37 C36 C38 108.3(10) . .
C37 C36 C32 112.9(9) . .
C38 C36 C32 112.2(8) . .
C40 C39 C43 117.4(6) . .
C40 C39 C30 122.9(6) . .
C43 C39 C30 119.7(6) . .
C39 C40 C41 119.2(7) . .
C42 C41 C40 119.5(7) . .
N5 C42 C41 122.5(6) . .
N5 C43 C39 123.4(6) . .
Cl3 C44 Cl4 115.5(13) . .

loop_
_geom_bond_atom_site_label_1
_geom_bond_atom_site_label_2
_geom_bond_distance
_geom_bond_site_symmetry_2
Zn1 N1 2.032(6) .
Zn1 N5 2.058(6) 1_644
Zn1 Cl1 2.179(3) .
Zn1 Cl2 2.194(3) .
N1 C5 1.333(8) .
N1 C1 1.336(8) .
N2 C19 1.273(7) .
N2 C9 1.401(8) .
N3 C20 1.334(7) .
N3 C24 1.336(8) .
N4 C26 1.248(8) .
N4 C27 1.417(7) .
N5 C42 1.309(9) .
N5 C43 1.345(7) .
N5 Zn1 2.058(6) 1_466
C1 C2 1.361(9) .
C2 C3 1.385(9) .
C2 C6 1.481(9) .
C3 C4 1.396(10) .
C4 C5 1.339(10) .
C6 C11 1.372(9) .
C6 C7 1.388(9) .
C7 C8 1.374(9) .
C8 C9 1.392(9) .
C8 C15 1.517(9) .
C9 C10 1.391(8) .
C10 C11 1.394(9) .
C10 C12 1.505(9) .
C12 C13 1.468(10) .
C12 C14 1.558(12) .
C15 C16 1.484(11) .
C15 C17 1.520(13) .
C18 C19 1.475(9) .
C19 C20 1.483(9) .
C20 C21 1.355(9) .
C21 C22 1.363(10) .
C22 C23 1.360(9) .
C23 C24 1.382(9) .
C24 C26 1.480(8) .
C25 C26 1.494(10) .
C27 C32 1.373(9) .
C27 C28 1.400(9) .
C28 C29 1.396(8) .
C28 C33 1.517(10) .
C29 C30 1.359(9) .
C30 C31 1.380(9) .
C30 C39 1.476(8) .
C31 C32 1.379(8) .
C32 C36 1.509(10) .
C33 C35 1.431(13) .
C33 C34 1.491(11) .
C36 C37 1.416(16) .
C36 C38 1.476(14) .
C39 C40 1.365(9) .
C39 C43 1.375(9) .
C40 C41 1.378(9) .
C41 C42 1.361(10) .
Cl3 C44 1.59(3) .
Cl4 C44 1.88(3) .
